data_1522452
loop_
_publ_author_name
'Markiv, V.Ya.'
'Belyavina, N.N.'

_publ_section_title
;
 The crystal structures of Hf Ga and Hf3 Cr2 Si4
;
_journal_name_full
;
Dopovidi Akademii Nauk Ukrains'koi RSR, Seriya B: Geologichni, Khimichni ta 
Biologichni Nauki
;
_journal_page_first 44
_journal_page_last 48
_journal_volume 1986
_journal_year 1986
_chemical_formula_sum 'Ga6 V0.72 Zr5.28'
_chemical_name_systematic 'Ga6 (V0.72 Zr5.28)'
_space_group_IT_number 57
_symmetry_space_group_name_Hall '-P 2c 2b'
_symmetry_space_group_name_H-M 'P b c m'
_cell_angle_alpha 90
_cell_angle_beta 90
_cell_angle_gamma 90
_cell_formula_units_Z 2
_cell_length_a 9.25
_cell_length_b 8.577
_cell_length_c 5.638
_cell_volume 447.303
_citation_journal_id_ASTM DANND6
_cod_data_source_file Markiv_DANND6_1986_406.cif
_cod_data_source_block Ga6V0.72Zr5.28
_cod_original_cell_volume 447.3034
_cod_database_code 1522452

loop_
_symmetry_equiv_pos_as_xyz
x,y,z
-x,-y,z+1/2
x,-y+1/2,-z
-x,y+1/2,-z+1/2
-x,-y,-z
x,y,-z-1/2
-x,y-1/2,z
x,-y-1/2,z-1/2

loop_
_atom_site_label
_atom_site_type_symbol
_atom_site_fract_x
_atom_site_fract_y
_atom_site_fract_z
_atom_site_occupancy
_atom_site_U_iso_or_equiv
Zr3 Zr 0.622 0.525 0.25 0.88 0.0
V1 V 0.111 0.25 0 0.12 0.0
V3 V 0.622 0.525 0.25 0.12 0.0
V2 V 0.1918 0.6356 0.25 0.12 0.0
Zr2 Zr 0.1918 0.6356 0.25 0.88 0.0
Ga3 Ga 0.655 0.844 0.25 1 0.0
Ga1 Ga 0.542 0.25 0 1 0.0
Ga2 Ga 0.096 0.943 0.25 1 0.0
Zr1 Zr 0.111 0.25 0 0.88 0.0
